data_7706476
loop_
_publ_author_name
'Li, Hongdao'
'Jing, Pei'
'Lu, Jiao'
'Xi, Lu'
'Wang, Qi'
'Ding, Lifeng'
'Wang, Wen-Min'
'Song, Zhenjun'

_publ_section_title
;
 Multifunctional properties of {CuLn} systems involving nitrogen-rich
 nitronyl nitroxide: single-molecule magnet behavior, luminescence,
 magnetocaloric effects and heat capacity.
;
_journal_issue 8
_journal_name_full 'Dalton transactions (Cambridge, England : 2003)'
_journal_page_first 2854
_journal_page_last 2863
_journal_paper_doi 10.1039/d0dt04344c
_journal_volume 50
_journal_year 2021
_chemical_formula_moiety 'C79 H49 Cl3 Cu2 Dy2 F60 N12 O26'
_chemical_formula_sum 'C79 H49 Cl3 Cu2 Dy2 F60 N12 O26'
_chemical_formula_weight 3280.73
_space_group_crystal_system triclinic
_space_group_IT_number 2
_space_group_name_Hall '-P 1'
_space_group_name_H-M_alt 'P -1'
_atom_sites_solution_hydrogens mixed
_audit_block_doi 10.5517/ccdc.csd.cc26p5ps
_audit_creation_method SHELXL-2014/7
_audit_update_record
;
2020-11-24 deposited with the CCDC.	2021-01-18 downloaded from the CCDC.
;
_cell_angle_alpha 66.76(3)
_cell_angle_beta 82.80(3)
_cell_angle_gamma 76.92(3)
_cell_formula_units_Z 1
_cell_length_a 12.116(2)
_cell_length_b 15.903(3)
_cell_length_c 16.525(3)
_cell_measurement_reflns_used 9227
_cell_measurement_temperature 150(2)
_cell_measurement_theta_max 72.40
_cell_measurement_theta_min 2.91
_cell_volume 2847.5(11)
_computing_cell_refinement 'Bruker SAINT'
_computing_data_collection 'Bruker APEX2'
_computing_data_reduction 'Bruker SAINT'
_computing_molecular_graphics 'Bruker SHELXTL'
_computing_publication_material 'Bruker SHELXTL'
_computing_structure_refinement 'SHELXL-2014 (Sheldrick 2014)'
_computing_structure_solution 'SHELXS-97 (Sheldrick 2008)'
_diffrn_ambient_temperature 150(2)
_diffrn_measured_fraction_theta_full 0.988
_diffrn_measured_fraction_theta_max 0.988
_diffrn_measurement_device_type 'Bruker APEX-II CCD'
_diffrn_measurement_method '\f and \w scans'
_diffrn_radiation_type CuK\a
_diffrn_reflns_av_R_equivalents 0.0804
_diffrn_reflns_av_unetI/netI 0.0599
_diffrn_reflns_Laue_measured_fraction_full 0.988
_diffrn_reflns_Laue_measured_fraction_max 0.988
_diffrn_reflns_limit_h_max 13
_diffrn_reflns_limit_h_min -14
_diffrn_reflns_limit_k_max 19
_diffrn_reflns_limit_k_min -19
_diffrn_reflns_limit_l_max 19
_diffrn_reflns_limit_l_min -20
_diffrn_reflns_number 51436
_diffrn_reflns_point_group_measured_fraction_full 0.988
_diffrn_reflns_point_group_measured_fraction_max 0.988
_diffrn_reflns_theta_full 25.242
_diffrn_reflns_theta_max 25.680
_diffrn_reflns_theta_min 1.342
_exptl_absorpt_correction_T_max 0.179
_exptl_absorpt_correction_T_min 0.170
_exptl_absorpt_correction_type multi-scan
_exptl_absorpt_process_details SADABS
_exptl_crystal_colour BLUE
_exptl_crystal_density_diffrn 1.913
_exptl_crystal_description BLOCK
_exptl_crystal_F_000 1596
_exptl_crystal_size_max 0.20
_exptl_crystal_size_mid 0.19
_exptl_crystal_size_min 0.18
_refine_diff_density_max 1.881
_refine_diff_density_min -1.121
_refine_diff_density_rms 0.204
_refine_ls_extinction_method none
_refine_ls_goodness_of_fit_ref 1.041
_refine_ls_hydrogen_treatment constr
_refine_ls_matrix_type full
_refine_ls_number_parameters 881
_refine_ls_number_reflns 10697
_refine_ls_number_restraints 41
_refine_ls_restrained_S_all 1.041
_refine_ls_R_factor_all 0.1010
_refine_ls_R_factor_gt 0.0938
_refine_ls_shift/su_max 0.000
_refine_ls_shift/su_mean 0.000
_refine_ls_structure_factor_coef Fsqd
_refine_ls_weighting_details 'w=1/[\s^2^(Fo^2^)+(0.0600P)^2^+40.0000P] where P=(Fo^2^+2Fc^2^)/3'
_refine_ls_weighting_scheme calc
_refine_ls_wR_factor_gt 0.2283
_refine_ls_wR_factor_ref 0.2322
_reflns_Friedel_coverage 0.000
_reflns_number_gt 9226
_reflns_number_total 10697
_reflns_threshold_expression 'I > 2\s(I)'
_cod_data_source_file d0dt04344c2.cif
_cod_data_source_block complex4
_cod_depositor_comments 'Adding full bibliography for 7706475--7706478.cif.'
_cod_database_code 7706476
_shelx_shelxl_version_number 2014/7
_shelx_space_group_comment
;
The symmetry employed for this shelxl refinement is uniquely defined
by the following loop, which should always be used as a source of
symmetry information in preference to the above space-group names.
They are only intended as comments.
;

loop_
_space_group_symop_operation_xyz
'x, y, z'
'-x, -y, -z'

loop_
_atom_site_label
_atom_site_type_symbol
_atom_site_fract_x
_atom_site_fract_y
_atom_site_fract_z
_atom_site_U_iso_or_equiv
_atom_site_adp_type
_atom_site_occupancy
_atom_site_site_symmetry_order
_atom_site_calc_flag
_atom_site_refinement_flags_posn
_atom_site_refinement_flags_adp
_atom_site_refinement_flags_occupancy
_atom_site_disorder_assembly
_atom_site_disorder_group
Dy1 Dy 0.26376(5) 0.50582(4) 0.76779(4) 0.0586(2) Uani 1 1 d D . . . .
Cu1 Cu 0.61259(12) 0.01816(10) 0.82281(9) 0.0582(4) Uani 1 1 d . . . . .
F1 F 1.0385(8) 0.0489(9) 0.7536(7) 0.144(5) Uani 1 1 d D . . . .
F3 F 0.9301(14) 0.0729(15) 0.6469(9) 0.119(8) Uani 0.82(3) 1 d . . P A 1
F2 F 0.9209(10) 0.1643(8) 0.7026(8) 0.137(4) Uani 1 1 d . U . . .
F5 F 0.9257(7) -0.0977(6) 1.0519(5) 0.087(2) Uani 1 1 d . . . . .
F4 F 0.8717(7) -0.2100(5) 1.0385(5) 0.0761(19) Uani 1 1 d . . . . .
F6 F 0.7585(6) -0.1209(5) 1.0942(4) 0.0732(19) Uani 1 1 d . . . . .
F8 F 0.2283(6) -0.0993(6) 0.8822(5) 0.084(2) Uani 1 1 d . . . . .
F9 F 0.2955(6) -0.0852(5) 0.9881(4) 0.0661(17) Uani 1 1 d . . . . .
F7 F 0.3788(6) -0.1921(4) 0.9433(5) 0.0722(18) Uani 1 1 d . . . . .
F12 F 0.4823(7) 0.0318(5) 0.5653(5) 0.084(2) Uani 1 1 d . . . . .
F10 F 0.3110(6) 0.0843(5) 0.5926(4) 0.0706(18) Uani 1 1 d . . . . .
F11 F 0.4324(6) 0.1719(5) 0.5598(4) 0.0672(17) Uani 1 1 d . . . . .
F21 F 0.5861(7) 0.5035(5) 0.5592(6) 0.091(3) Uani 1 1 d . . . . .
F19 F 0.6360(6) 0.6231(6) 0.5630(6) 0.090(2) Uani 1 1 d . . . . .
F20 F 0.5305(8) 0.6390(6) 0.4649(5) 0.091(2) Uani 1 1 d . . . . .
F22 F 0.1867(13) 0.8617(8) 0.5871(14) 0.153(9) Uani 0.85(3) 1 d . . P B 1
F23 F 0.3424(11) 0.8793(7) 0.5895(14) 0.098(8) Uani 0.76(4) 1 d . . P B 1
F25 F 0.6003(6) 0.5486(6) 0.8713(6) 0.092(3) Uani 1 1 d . . . . .
F26 F 0.5199(6) 0.6917(5) 0.8381(5) 0.075(2) Uani 1 1 d . . . . .
F27 F 0.5234(6) 0.5975(5) 0.9715(4) 0.0652(16) Uani 1 1 d . . . . .
F28 F 0.0146(6) 0.7195(5) 0.8927(5) 0.077(2) Uani 1 1 d . . . . .
F30 F 0.1269(6) 0.7246(6) 0.9788(6) 0.086(2) Uani 1 1 d . . . . .
F29 F 0.0503(6) 0.6081(5) 1.0135(5) 0.078(2) Uani 1 1 d . . . . .
F16 F 0.0913(11) 0.6030(7) 0.4261(6) 0.131(4) Uani 1 1 d . . . . .
F17 F 0.2229(7) 0.6605(6) 0.4381(5) 0.088(2) Uani 1 1 d . . . . .
F18 F 0.0600(8) 0.6979(7) 0.4873(5) 0.112(3) Uani 1 1 d . . . . .
F13 F 0.3011(6) 0.2293(5) 0.6953(5) 0.079(2) Uani 1 1 d . . . . .
F14 F 0.1228(7) 0.2512(5) 0.7217(6) 0.088(2) Uani 1 1 d . . . . .
F15 F 0.1873(7) 0.2791(5) 0.5893(5) 0.083(2) Uani 1 1 d . . . . .
F24 F 0.2191(16) 0.8411(7) 0.7016(9) 0.190(8) Uani 1 1 d D . . . .
O1 O 0.6466(6) -0.1234(5) 0.7884(4) 0.0537(17) Uani 1 1 d . . . . .
O2 O 0.8823(6) -0.4076(5) 0.8420(4) 0.0558(18) Uani 1 1 d . . . . .
O3 O 0.7500(6) 0.0575(5) 0.7584(5) 0.0538(17) Uani 1 1 d . . . . .
O4 O 0.6918(6) -0.0490(5) 0.9336(4) 0.0485(15) Uani 1 1 d . . . . .
O5 O 0.5368(6) 0.0696(5) 0.7107(4) 0.0462(15) Uani 1 1 d . . . . .
O6 O 0.4818(6) -0.0345(4) 0.8872(4) 0.0453(14) Uani 1 1 d . . . . .
O7 O 0.2556(6) 0.6709(5) 0.7083(4) 0.0483(15) Uani 1 1 d . . . . .
O8 O 0.4131(6) 0.5347(5) 0.6610(4) 0.0485(15) Uani 1 1 d . . . . .
O9 O 0.1844(6) 0.5764(5) 0.6269(4) 0.0544(17) Uani 1 1 d . . . . .
O10 O 0.2332(6) 0.3886(5) 0.7241(4) 0.0490(15) Uani 1 1 d . . . . .
O11 O 0.4045(6) 0.5335(5) 0.8359(4) 0.0477(15) Uani 1 1 d . . . . .
O12 O 0.1658(5) 0.5762(4) 0.8657(4) 0.0448(14) Uani 1 1 d . . . . .
O13 O 0.0725(2) 0.4891(5) 0.7974(4) 0.0505(16) Uani 1 1 d D . . . .
H13A H 0.0588 0.4501 0.7773 0.076 Uiso 1 1 d R U . . .
H13B H 0.0301 0.5412 0.7673 0.076 Uiso 1 1 d R U . . .
N1 N 0.7215(7) -0.1877(5) 0.7744(5) 0.0450(17) Uani 1 1 d . . . . .
N2 N 0.8327(7) -0.3238(6) 0.7998(5) 0.0460(18) Uani 1 1 d . . . . .
N3 N 0.2706(7) 0.3782(5) 0.9230(5) 0.0459(18) Uani 1 1 d . . . . .
N4 N 0.3507(6) 0.2972(5) 0.9450(5) 0.0416(16) Uani 1 1 d . . . . .
N5 N 0.4308(6) 0.3488(5) 0.8029(5) 0.0414(16) Uani 1 1 d . . . . .
N6 N 0.5434(7) 0.1683(5) 0.8281(5) 0.0447(17) Uani 1 1 d . . . . .
C1 C 0.5556(8) 0.2404(7) 0.7525(6) 0.049(2) Uani 1 1 d . . . . .
H1 H 0.6037 0.2298 0.7076 0.059 Uiso 1 1 calc R U . . .
C2 C 0.4982(8) 0.3302(7) 0.7396(7) 0.046(2) Uani 1 1 d . . . . .
H2 H 0.5070 0.3784 0.6857 0.056 Uiso 1 1 calc R U . . .
C3 C 0.4771(8) 0.1863(7) 0.8907(6) 0.046(2) Uani 1 1 d . . . . .
H3 H 0.4673 0.1381 0.9442 0.056 Uiso 1 1 calc R U . . .
C4 C 0.4211(8) 0.2776(7) 0.8775(6) 0.045(2) Uani 1 1 d . . . . .
C5 C 0.3476(8) 0.2476(7) 1.0315(6) 0.043(2) Uani 1 1 d . . . . .
H5 H 0.3936 0.1902 1.0605 0.051 Uiso 1 1 calc R U . . .
C6 C 0.2656(8) 0.2953(7) 1.0703(6) 0.043(2) Uani 1 1 d . . . . .
C7 C 0.2208(8) 0.3766(7) 0.9986(6) 0.046(2) Uani 1 1 d . . . . .
H7 H 0.1626 0.4236 1.0044 0.055 Uiso 1 1 calc R U . . .
C8 C 0.7638(8) -0.2697(7) 0.8371(6) 0.044(2) Uani 1 1 d . . . . .
C9 C 0.8546(9) -0.2709(6) 0.7033(6) 0.051(2) Uani 1 1 d D . . . .
C10 C 0.7504(9) -0.1865(7) 0.6839(6) 0.051(2) Uani 1 1 d . . . . .
C11 C 0.9693(9) -0.2431(9) 0.6926(7) 0.065(3) Uani 1 1 d . . . . .
H11A H 0.9679 -0.2047 0.7255 0.098 Uiso 1 1 calc R U . . .
H11B H 0.9855 -0.2088 0.6314 0.098 Uiso 1 1 calc R U . . .
H11C H 1.0271 -0.2981 0.7142 0.098 Uiso 1 1 calc R U . . .
C12 C 0.8561(11) -0.3345(7) 0.6535(7) 0.068(3) Uani 1 1 d D . . . .
H12A H 0.9121 -0.3903 0.6772 0.101 Uiso 1 1 calc R U . . .
H12B H 0.8742 -0.3025 0.5922 0.101 Uiso 1 1 calc R U . . .
H12C H 0.7828 -0.3505 0.6599 0.101 Uiso 1 1 calc R U . . .
C13 C 0.6488(9) -0.2045(9) 0.6526(7) 0.060(3) Uani 1 1 d . . . . .
H13C H 0.6333 -0.2643 0.6914 0.090 Uiso 1 1 calc R U . . .
H13D H 0.6649 -0.2036 0.5940 0.090 Uiso 1 1 calc R U . . .
H13E H 0.5840 -0.1569 0.6527 0.090 Uiso 1 1 calc R U . . .
C14 C 0.7776(10) -0.0931(8) 0.6227(7) 0.061(3) Uani 1 1 d . . . . .
H14A H 0.7099 -0.0459 0.6140 0.092 Uiso 1 1 calc R U . . .
H14B H 0.8066 -0.0963 0.5670 0.092 Uiso 1 1 calc R U . . .
H14C H 0.8335 -0.0778 0.6482 0.092 Uiso 1 1 calc R U . . .
C15 C 0.9376(11) 0.0730(11) 0.7223(9) 0.077(3) Uani 1 1 d D U . . .
C16 C 0.8449(9) 0.0342(8) 0.7903(8) 0.057(3) Uani 1 1 d . . . . .
C17 C 0.8760(10) -0.0221(8) 0.8741(8) 0.062(3) Uani 1 1 d . . . . .
H17 H 0.9518 -0.0364 0.8878 0.074 Uiso 1 1 calc R U . . .
C18 C 0.7959(9) -0.0585(7) 0.9397(7) 0.050(2) Uani 1 1 d . . . . .
C19 C 0.8379(10) -0.1214(8) 1.0323(8) 0.059(3) Uani 1 1 d . . . . .
C20 C 0.4172(10) 0.0851(7) 0.6030(7) 0.054(2) Uani 1 1 d . . . . .
C21 C 0.4454(9) 0.0496(7) 0.7001(6) 0.050(2) Uani 1 1 d . . . . .
C22 C 0.3775(9) -0.0021(7) 0.7630(6) 0.049(2) Uani 1 1 d . . . . .
H22 H 0.3132 -0.0121 0.7454 0.058 Uiso 1 1 calc R U . . .
C23 C 0.3993(8) -0.0406(7) 0.8517(6) 0.046(2) Uani 1 1 d . . . . .
C24 C 0.3225(9) -0.1036(7) 0.9165(7) 0.054(2) Uani 1 1 d . . . . .
C25 C 0.2027(10) 0.2852(8) 0.6650(8) 0.062(3) Uani 1 1 d . . . . .
C26 C 0.2024(8) 0.3849(8) 0.6576(7) 0.055(3) Uani 1 1 d . . . . .
C27 C 0.1701(9) 0.4581(8) 0.5786(7) 0.059(3) Uani 1 1 d . . . . .
H27 H 0.1512 0.4458 0.5321 0.070 Uiso 1 1 calc R U . . .
C28 C 0.1661(8) 0.5497(8) 0.5688(7) 0.054(2) Uani 1 1 d . . . . .
C29 C 0.1338(11) 0.6267(10) 0.4808(8) 0.069(3) Uani 1 1 d . . . . .
C30 C 0.5513(10) 0.5917(8) 0.5483(8) 0.063(3) Uani 1 1 d . . . . .
C31 C 0.4471(9) 0.6070(8) 0.6092(7) 0.054(2) Uani 1 1 d . . . . .
C32 C 0.4054(10) 0.6979(8) 0.5994(8) 0.064(3) Uani 1 1 d . . . . .
H32 H 0.4399 0.7448 0.5581 0.077 Uiso 1 1 calc R U . . .
C33 C 0.3112(9) 0.7216(8) 0.6509(7) 0.055(2) Uani 1 1 d . . . . .
C34 C 0.2740(11) 0.8271(9) 0.6303(9) 0.076(4) Uani 1 1 d D . . . .
C35 C 0.5126(9) 0.6049(8) 0.8897(8) 0.058(3) Uani 1 1 d . . . . .
C36 C 0.3987(8) 0.5839(7) 0.8774(7) 0.048(2) Uani 1 1 d . . . . .
C37 C 0.3042(9) 0.6295(7) 0.9121(7) 0.053(2) Uani 1 1 d . . . . .
H37 H 0.3141 0.6660 0.9418 0.064 Uiso 1 1 calc R U . . .
C38 C 0.1961(8) 0.6208(7) 0.9026(6) 0.047(2) Uani 1 1 d . . . . .
C39 C 0.0968(9) 0.6712(8) 0.9463(7) 0.053(2) Uani 1 1 d . . . . .
Cl1 Cl 0.2870(9) 0.5387(7) 0.2804(7) 0.117(3) Uani 0.5 1 d . U P . .
Cl2 Cl 0.2985(9) 0.6833(8) 0.1174(6) 0.116(3) Uani 0.5 1 d D U P . .
Cl3 Cl 0.0798(8) 0.6496(9) 0.2127(7) 0.126(4) Uani 0.5 1 d . U P . .
C40 C 0.219(2) 0.618(2) 0.1892(15) 0.108(10) Uani 0.5 1 d D U P . .
H40 H 0.2120 0.5775 0.1595 0.129 Uiso 0.5 1 d R U P . .
F3A F 0.978(3) 0.010(4) 0.682(3) 0.088(14) Uani 0.18(3) 1 d D U P A 2
F23A F 0.3607(19) 0.855(3) 0.655(3) 0.094(16) Uani 0.24(4) 1 d D U P B 2
F22A F 0.278(5) 0.881(3) 0.553(3) 0.062(18) Uani 0.15(3) 1 d . U P B 2

loop_
_atom_site_aniso_label
_atom_site_aniso_U_11
_atom_site_aniso_U_22
_atom_site_aniso_U_33
_atom_site_aniso_U_23
_atom_site_aniso_U_13
_atom_site_aniso_U_12
Dy1 0.0591(3) 0.0605(3) 0.0562(3) -0.0226(2) 0.0024(2) -0.0134(2)
Cu1 0.0607(8) 0.0602(8) 0.0527(7) -0.0209(6) 0.0010(6) -0.0123(6)
F1 0.064(6) 0.201(12) 0.104(7) 0.013(7) 0.008(5) -0.042(6)
F3 0.113(12) 0.195(19) 0.073(8) -0.061(10) 0.051(8) -0.088(14)
F2 0.122(8) 0.116(7) 0.137(9) -0.003(7) 0.032(7) -0.056(7)
F5 0.083(5) 0.109(6) 0.069(4) -0.018(4) -0.018(4) -0.043(5)
F4 0.088(5) 0.064(4) 0.070(4) -0.023(3) -0.019(4) 0.001(4)
F6 0.071(4) 0.089(5) 0.049(4) -0.021(3) -0.004(3) -0.002(4)
F8 0.070(5) 0.116(6) 0.060(4) -0.011(4) -0.007(3) -0.047(4)
F9 0.082(4) 0.067(4) 0.056(4) -0.029(3) 0.022(3) -0.030(3)
F7 0.074(4) 0.053(4) 0.086(5) -0.024(3) 0.018(4) -0.021(3)
F12 0.110(6) 0.082(5) 0.056(4) -0.039(4) -0.013(4) 0.015(4)
F10 0.074(4) 0.082(5) 0.054(4) -0.016(3) -0.015(3) -0.024(4)
F11 0.087(5) 0.065(4) 0.047(3) -0.013(3) -0.006(3) -0.022(3)
F21 0.099(6) 0.063(4) 0.107(6) -0.041(4) 0.061(5) -0.029(4)
F19 0.057(4) 0.114(6) 0.118(6) -0.066(5) 0.035(4) -0.035(4)
F20 0.118(7) 0.095(6) 0.068(5) -0.041(4) 0.033(4) -0.036(5)
F22 0.096(11) 0.058(7) 0.28(2) -0.041(9) -0.059(12) 0.011(6)
F23 0.083(9) 0.045(6) 0.152(19) -0.027(7) 0.036(9) -0.026(5)
F25 0.045(4) 0.130(7) 0.137(7) -0.088(6) 0.002(4) -0.017(4)
F26 0.073(4) 0.091(5) 0.064(4) -0.017(4) -0.001(3) -0.047(4)
F27 0.063(4) 0.076(4) 0.060(4) -0.020(3) -0.007(3) -0.028(3)
F28 0.068(4) 0.089(5) 0.072(4) -0.042(4) -0.007(4) 0.013(4)
F30 0.063(4) 0.111(6) 0.125(7) -0.089(6) 0.019(4) -0.025(4)
F29 0.076(5) 0.079(5) 0.067(4) -0.025(4) 0.028(4) -0.012(4)
F16 0.190(11) 0.123(8) 0.078(6) -0.003(5) -0.066(7) -0.061(8)
F17 0.077(5) 0.091(5) 0.059(4) 0.003(4) 0.009(4) -0.011(4)
F18 0.100(6) 0.115(7) 0.058(4) 0.001(4) 0.010(4) 0.033(5)
F13 0.077(5) 0.068(4) 0.106(6) -0.050(4) -0.021(4) 0.004(4)
F14 0.082(5) 0.073(5) 0.122(7) -0.050(5) 0.012(5) -0.027(4)
F15 0.098(6) 0.081(5) 0.092(5) -0.053(4) -0.027(4) -0.007(4)
F24 0.31(2) 0.064(6) 0.168(12) -0.056(7) 0.125(13) -0.043(8)
O1 0.063(4) 0.048(4) 0.045(4) -0.017(3) -0.001(3) -0.004(3)
O2 0.056(4) 0.055(4) 0.044(4) -0.017(3) 0.005(3) 0.006(3)
O3 0.054(4) 0.054(4) 0.048(4) -0.015(3) 0.006(3) -0.013(3)
O4 0.048(4) 0.052(4) 0.045(4) -0.020(3) 0.001(3) -0.009(3)
O5 0.052(4) 0.049(4) 0.039(3) -0.019(3) 0.003(3) -0.010(3)
O6 0.050(4) 0.048(4) 0.039(3) -0.017(3) 0.001(3) -0.012(3)
O7 0.045(4) 0.047(4) 0.051(4) -0.018(3) 0.002(3) -0.008(3)
O8 0.050(4) 0.047(4) 0.048(4) -0.018(3) 0.004(3) -0.010(3)
O9 0.053(4) 0.063(4) 0.045(4) -0.017(3) 0.001(3) -0.016(3)
O10 0.052(4) 0.050(4) 0.050(4) -0.024(3) -0.002(3) -0.010(3)
O11 0.045(4) 0.050(4) 0.049(4) -0.021(3) 0.002(3) -0.010(3)
O12 0.043(4) 0.048(4) 0.046(4) -0.021(3) 0.001(3) -0.012(3)
O13 0.043(4) 0.057(4) 0.057(4) -0.029(3) -0.004(3) -0.006(3)
N1 0.045(4) 0.043(4) 0.044(4) -0.014(3) 0.002(3) -0.009(3)
N2 0.043(4) 0.055(5) 0.039(4) -0.019(4) 0.004(3) -0.008(4)
N3 0.041(4) 0.045(4) 0.055(5) -0.020(4) -0.003(3) -0.011(3)
N4 0.041(4) 0.045(4) 0.041(4) -0.018(3) 0.002(3) -0.011(3)
N5 0.043(4) 0.040(4) 0.038(4) -0.011(3) 0.000(3) -0.010(3)
N6 0.045(4) 0.045(4) 0.042(4) -0.016(3) 0.001(3) -0.007(3)
C1 0.050(6) 0.055(6) 0.043(5) -0.020(4) 0.007(4) -0.013(4)
C2 0.046(5) 0.046(5) 0.047(5) -0.020(4) 0.000(4) -0.007(4)
C3 0.045(5) 0.052(5) 0.040(5) -0.015(4) -0.004(4) -0.011(4)
C4 0.038(5) 0.057(6) 0.047(5) -0.027(4) 0.003(4) -0.011(4)
C5 0.045(5) 0.044(5) 0.039(5) -0.017(4) 0.003(4) -0.008(4)
C6 0.042(5) 0.048(5) 0.041(5) -0.017(4) -0.001(4) -0.012(4)
C7 0.046(5) 0.048(5) 0.046(5) -0.018(4) -0.003(4) -0.012(4)
C8 0.041(5) 0.045(5) 0.047(5) -0.016(4) -0.003(4) -0.012(4)
C9 0.050(6) 0.058(6) 0.039(5) -0.014(4) -0.001(4) -0.010(5)
C10 0.052(6) 0.055(6) 0.041(5) -0.017(4) 0.003(4) -0.006(5)
C11 0.044(6) 0.089(8) 0.048(6) -0.013(6) 0.005(5) -0.013(6)
C12 0.073(8) 0.073(8) 0.048(6) -0.027(6) 0.000(5) 0.008(6)
C13 0.053(6) 0.074(7) 0.049(6) -0.024(5) -0.002(5) -0.003(5)
C14 0.068(7) 0.060(6) 0.045(6) -0.015(5) 0.008(5) -0.006(5)
C15 0.058(8) 0.103(8) 0.061(8) -0.020(7) 0.012(6) -0.026(7)
C16 0.050(6) 0.065(7) 0.062(7) -0.031(5) 0.014(5) -0.018(5)
C17 0.050(6) 0.074(7) 0.059(7) -0.025(6) -0.003(5) -0.009(5)
C18 0.055(6) 0.050(5) 0.048(5) -0.021(4) 0.000(4) -0.015(5)
C19 0.060(7) 0.061(7) 0.060(6) -0.026(5) -0.002(5) -0.015(5)
C20 0.069(7) 0.051(6) 0.041(5) -0.017(4) -0.003(5) -0.008(5)
C21 0.061(6) 0.046(5) 0.040(5) -0.020(4) -0.004(4) 0.001(5)
C22 0.055(6) 0.048(5) 0.046(5) -0.020(4) -0.003(4) -0.012(4)
C23 0.051(6) 0.047(5) 0.043(5) -0.023(4) 0.006(4) -0.009(4)
C24 0.059(6) 0.050(6) 0.052(6) -0.017(5) 0.001(5) -0.016(5)
C25 0.057(7) 0.061(7) 0.073(8) -0.032(6) -0.003(6) -0.010(5)
C26 0.039(5) 0.068(7) 0.063(7) -0.034(6) 0.006(5) -0.006(5)
C27 0.052(6) 0.076(7) 0.053(6) -0.033(6) -0.002(5) -0.008(5)
C28 0.040(5) 0.067(7) 0.052(6) -0.024(5) 0.005(4) -0.008(5)
C29 0.068(8) 0.083(9) 0.052(7) -0.018(6) -0.003(6) -0.019(7)
C30 0.070(8) 0.058(7) 0.061(7) -0.025(6) 0.023(6) -0.025(6)
C31 0.053(6) 0.058(6) 0.055(6) -0.023(5) 0.001(5) -0.017(5)
C32 0.068(7) 0.049(6) 0.069(7) -0.015(5) 0.020(6) -0.023(5)
C33 0.053(6) 0.056(6) 0.057(6) -0.023(5) 0.001(5) -0.014(5)
C34 0.062(8) 0.052(7) 0.103(11) -0.025(7) 0.017(7) -0.011(6)
C35 0.050(6) 0.065(7) 0.062(7) -0.028(6) 0.001(5) -0.014(5)
C36 0.046(5) 0.048(5) 0.048(5) -0.016(4) 0.001(4) -0.009(4)
C37 0.056(6) 0.059(6) 0.054(6) -0.030(5) 0.002(5) -0.014(5)
C38 0.049(5) 0.048(5) 0.041(5) -0.012(4) -0.002(4) -0.012(4)
C39 0.049(6) 0.060(6) 0.052(6) -0.025(5) 0.006(5) -0.015(5)
Cl1 0.117(6) 0.120(6) 0.106(5) -0.029(4) -0.015(5) -0.028(5)
Cl2 0.121(7) 0.153(8) 0.085(5) -0.037(5) -0.008(5) -0.060(6)
Cl3 0.080(5) 0.206(11) 0.124(7) -0.115(8) -0.007(4) 0.007(5)
C40 0.086(13) 0.18(3) 0.051(12) -0.046(11) 0.003(10) -0.001(13)
F3A 0.082(17) 0.091(16) 0.086(16) -0.030(11) 0.013(9) -0.022(9)
F23A 0.097(18) 0.083(17) 0.115(19) -0.046(11) -0.015(9) -0.022(9)
F22A 0.07(2) 0.059(19) 0.057(19) -0.021(11) 0.001(9) -0.007(10)

loop_
_atom_type_symbol
_atom_type_description
_atom_type_scat_dispersion_real
_atom_type_scat_dispersion_imag
_atom_type_scat_source
C C 0.0033 0.0016 'International Tables Vol C Tables 4.2.6.8 and 6.1.1.4'
H H 0.0000 0.0000 'International Tables Vol C Tables 4.2.6.8 and 6.1.1.4'
Cl Cl 0.1484 0.1585 'International Tables Vol C Tables 4.2.6.8 and 6.1.1.4'
Cu Cu 0.3201 1.2651 'International Tables Vol C Tables 4.2.6.8 and 6.1.1.4'
Dy Dy -0.1892 4.4098 'International Tables Vol C Tables 4.2.6.8 and 6.1.1.4'
F F 0.0171 0.0103 'International Tables Vol C Tables 4.2.6.8 and 6.1.1.4'
N N 0.0061 0.0033 'International Tables Vol C Tables 4.2.6.8 and 6.1.1.4'
O O 0.0106 0.0060 'International Tables Vol C Tables 4.2.6.8 and 6.1.1.4'

loop_
_geom_angle_atom_site_label_1
_geom_angle_atom_site_label_2
_geom_angle_atom_site_label_3
_geom_angle
_geom_angle_site_symmetry_1
_geom_angle_site_symmetry_3
_geom_angle_publ_flag
O8 Dy1 O13 146.5(2) . . ?
O8 Dy1 O10 89.7(2) . . ?
O13 Dy1 O10 70.0(2) . . ?
O8 Dy1 O11 75.0(2) . . ?
O13 Dy1 O11 137.4(2) . . ?
O10 Dy1 O11 138.6(2) . . ?
O8 Dy1 O9 72.0(2) . . ?
O13 Dy1 O9 76.2(2) . . ?
O10 Dy1 O9 70.8(2) . . ?
O11 Dy1 O9 135.2(2) . . ?
O8 Dy1 O12 135.9(2) . . ?
O13 Dy1 O12 66.5(2) . . ?
O10 Dy1 O12 133.9(2) . . ?
O11 Dy1 O12 73.8(2) . . ?
O9 Dy1 O12 111.7(2) . . ?
O8 Dy1 O7 73.3(2) . . ?
O13 Dy1 O7 104.7(2) . . ?
O10 Dy1 O7 139.5(2) . . ?
O11 Dy1 O7 73.0(2) . . ?
O9 Dy1 O7 69.0(2) . . ?
O12 Dy1 O7 68.3(2) . . ?
O8 Dy1 N3 127.7(2) . . ?
O13 Dy1 N3 78.0(2) . . ?
O10 Dy1 N3 84.3(2) . . ?
O11 Dy1 N3 76.0(2) . . ?
O9 Dy1 N3 148.8(2) . . ?
O12 Dy1 N3 72.6(2) . . ?
O7 Dy1 N3 135.2(2) . . ?
O8 Dy1 N5 70.0(2) . . ?
O13 Dy1 N5 119.0(2) . . ?
O10 Dy1 N5 63.2(2) . . ?
O11 Dy1 N5 75.3(2) . . ?
O9 Dy1 N5 119.0(2) . . ?
O12 Dy1 N5 128.9(2) . . ?
O7 Dy1 N5 136.3(2) . . ?
N3 Dy1 N5 61.0(2) . . ?
O3 Cu1 O6 173.9(3) . . ?
O3 Cu1 O5 89.0(3) . . ?
O6 Cu1 O5 91.8(3) . . ?
O3 Cu1 O4 91.9(3) . . ?
O6 Cu1 O4 86.5(3) . . ?
O5 Cu1 O4 172.6(3) . . ?
O3 Cu1 N6 90.8(3) . . ?
O6 Cu1 N6 95.3(3) . . ?
O5 Cu1 N6 85.4(3) . . ?
O4 Cu1 N6 101.9(3) . . ?
C16 O3 Cu1 125.0(7) . . ?
C18 O4 Cu1 124.0(6) . . ?
C21 O5 Cu1 124.2(6) . . ?
C23 O6 Cu1 124.7(6) . . ?
C33 O7 Dy1 133.2(7) . . ?
C31 O8 Dy1 134.2(7) . . ?
C28 O9 Dy1 136.5(7) . . ?
C26 O10 Dy1 136.7(7) . . ?
C36 O11 Dy1 131.3(6) . . ?
C38 O12 Dy1 131.8(6) . . ?
Dy1 O13 H13A 110.8 . . ?
Dy1 O13 H13B 108.6 . . ?
H13A O13 H13B 103.7 . . ?
O1 N1 C8 124.6(8) . . ?
O1 N1 C10 121.3(8) . . ?
C8 N1 C10 112.7(8) . . ?
O2 N2 C8 124.4(8) . . ?
O2 N2 C9 123.8(7) . . ?
C8 N2 C9 111.5(8) . . ?
C7 N3 N4 104.3(8) . . ?
C7 N3 Dy1 132.6(7) . . ?
N4 N3 Dy1 122.2(6) . . ?
C5 N4 N3 111.4(7) . . ?
C5 N4 C4 129.7(8) . . ?
N3 N4 C4 118.9(8) . . ?
C4 N5 C2 116.7(8) . . ?
C4 N5 Dy1 117.7(6) . . ?
C2 N5 Dy1 122.2(6) . . ?
C3 N6 C1 117.4(8) . . ?
C3 N6 Cu1 125.9(6) . . ?
C1 N6 Cu1 115.3(6) . . ?
N6 C1 C2 121.6(9) . . ?
N6 C1 H1 119.2 . . ?
C2 C1 H1 119.2 . . ?
N5 C2 C1 121.1(9) . . ?
N5 C2 H2 119.4 . . ?
C1 C2 H2 119.4 . . ?
N6 C3 C4 120.5(9) . . ?
N6 C3 H3 119.8 . . ?
C4 C3 H3 119.8 . . ?
N5 C4 C3 122.6(9) . . ?
N5 C4 N4 116.8(8) . . ?
C3 C4 N4 120.6(9) . . ?
N4 C5 C6 108.4(8) . . ?
N4 C5 H5 125.8 . . ?
C6 C5 H5 125.8 . . ?
C5 C6 C7 103.6(8) . . ?
C5 C6 C8 127.4(9) . 2_657 ?
C7 C6 C8 128.9(9) . 2_657 ?
N3 C7 C6 112.3(9) . . ?
N3 C7 H7 123.9 . . ?
C6 C7 H7 123.9 . . ?
N2 C8 N1 109.5(8) . . ?
N2 C8 C6 126.0(9) . 2_657 ?
N1 C8 C6 124.4(9) . 2_657 ?
N2 C9 C11 107.7(8) . . ?
N2 C9 C12 108.7(8) . . ?
C11 C9 C12 110.4(9) . . ?
N2 C9 C10 100.6(7) . . ?
C11 C9 C10 114.2(8) . . ?
C12 C9 C10 114.4(8) . . ?
N1 C10 C14 110.5(8) . . ?
N1 C10 C13 107.6(8) . . ?
C14 C10 C13 110.3(9) . . ?
N1 C10 C9 100.0(7) . . ?
C14 C10 C9 114.8(9) . . ?
C13 C10 C9 113.0(9) . . ?
C9 C11 H11A 109.5 . . ?
C9 C11 H11B 109.5 . . ?
H11A C11 H11B 109.5 . . ?
C9 C11 H11C 109.5 . . ?
H11A C11 H11C 109.5 . . ?
H11B C11 H11C 109.5 . . ?
C9 C12 H12A 109.5 . . ?
C9 C12 H12B 109.5 . . ?
H12A C12 H12B 109.5 . . ?
C9 C12 H12C 109.5 . . ?
H12A C12 H12C 109.5 . . ?
H12B C12 H12C 109.5 . . ?
C10 C13 H13C 109.5 . . ?
C10 C13 H13D 109.5 . . ?
H13C C13 H13D 109.5 . . ?
C10 C13 H13E 109.5 . . ?
H13C C13 H13E 109.5 . . ?
H13D C13 H13E 109.5 . . ?
C10 C14 H14A 109.5 . . ?
C10 C14 H14B 109.5 . . ?
H14A C14 H14B 109.5 . . ?
C10 C14 H14C 109.5 . . ?
H14A C14 H14C 109.5 . . ?
H14B C14 H14C 109.5 . . ?
F3 C15 F1 117.4(13) . . ?
F3 C15 F2 99.8(15) . . ?
F1 C15 F2 99.1(13) . . ?
F1 C15 F3A 85.4(9) . . ?
F2 C15 F3A 139(3) . . ?
F3 C15 C16 114.9(12) . . ?
F1 C15 C16 114.4(11) . . ?
F2 C15 C16 108.2(11) . . ?
F3A C15 C16 106(3) . . ?
O3 C16 C17 129.0(10) . . ?
O3 C16 C15 113.0(10) . . ?
C17 C16 C15 118.0(11) . . ?
C16 C17 C18 121.1(10) . . ?
C16 C17 H17 119.4 . . ?
C18 C17 H17 119.4 . . ?
O4 C18 C17 128.7(10) . . ?
O4 C18 C19 113.4(9) . . ?
C17 C18 C19 117.9(10) . . ?
F6 C19 F5 107.4(9) . . ?
F6 C19 F4 107.3(9) . . ?
F5 C19 F4 106.4(10) . . ?
F6 C19 C18 112.4(9) . . ?
F5 C19 C18 112.8(9) . . ?
F4 C19 C18 110.2(9) . . ?
F12 C20 F10 107.0(9) . . ?
F12 C20 F11 108.6(9) . . ?
F10 C20 F11 107.0(9) . . ?
F12 C20 C21 109.9(9) . . ?
F10 C20 C21 112.7(9) . . ?
F11 C20 C21 111.3(9) . . ?
O5 C21 C22 127.8(9) . . ?
O5 C21 C20 112.9(9) . . ?
C22 C21 C20 119.2(10) . . ?
C21 C22 C23 123.2(10) . . ?
C21 C22 H22 118.4 . . ?
C23 C22 H22 118.4 . . ?
O6 C23 C22 127.1(9) . . ?
O6 C23 C24 113.6(8) . . ?
C22 C23 C24 119.2(9) . . ?
F9 C24 F8 108.2(9) . . ?
F9 C24 F7 106.0(9) . . ?
F8 C24 F7 107.8(9) . . ?
F9 C24 C23 112.3(8) . . ?
F8 C24 C23 113.4(9) . . ?
F7 C24 C23 108.8(9) . . ?
F14 C25 F15 107.9(10) . . ?
F14 C25 F13 107.0(10) . . ?
F15 C25 F13 107.4(9) . . ?
F14 C25 C26 109.9(9) . . ?
F15 C25 C26 114.3(10) . . ?
F13 C25 C26 110.1(9) . . ?
O10 C26 C27 128.2(11) . . ?
O10 C26 C25 114.0(10) . . ?
C27 C26 C25 117.8(10) . . ?
C26 C27 C28 120.3(10) . . ?
C26 C27 H27 119.8 . . ?
C28 C27 H27 119.8 . . ?
O9 C28 C27 126.4(10) . . ?
O9 C28 C29 115.2(10) . . ?
C27 C28 C29 118.3(10) . . ?
F16 C29 F18 105.1(12) . . ?
F16 C29 F17 104.9(11) . . ?
F18 C29 F17 105.7(11) . . ?
F16 C29 C28 116.0(11) . . ?
F18 C29 C28 113.6(10) . . ?
F17 C29 C28 110.7(10) . . ?
F20 C30 F21 107.5(10) . . ?
F20 C30 F19 105.3(9) . . ?
F21 C30 F19 109.0(11) . . ?
F20 C30 C31 112.0(10) . . ?
F21 C30 C31 112.6(9) . . ?
F19 C30 C31 110.1(9) . . ?
O8 C31 C32 128.9(10) . . ?
O8 C31 C30 115.8(9) . . ?
C32 C31 C30 115.2(9) . . ?
C31 C32 C33 121.2(10) . . ?
C31 C32 H32 119.4 . . ?
C33 C32 H32 119.4 . . ?
O7 C33 C32 129.2(10) . . ?
O7 C33 C34 116.4(9) . . ?
C32 C33 C34 114.4(9) . . ?
F22 C34 F23 104.9(15) . . ?
F22A C34 F24 130(2) . . ?
F22 C34 F24 91.8(14) . . ?
F23 C34 F24 115.9(12) . . ?
F22A C34 F23A 94(4) . . ?
F24 C34 F23A 83.2(8) . . ?
F22A C34 C33 118(2) . . ?
F22 C34 C33 112.3(12) . . ?
F23 C34 C33 118.7(11) . . ?
F24 C34 C33 109.9(10) . . ?
F23A C34 C33 107(2) . . ?
F25 C35 F26 108.5(10) . . ?
F25 C35 F27 106.9(10) . . ?
F26 C35 F27 106.0(9) . . ?
F25 C35 C36 112.4(9) . . ?
F26 C35 C36 110.1(9) . . ?
F27 C35 C36 112.7(9) . . ?
O11 C36 C37 130.2(10) . . ?
O11 C36 C35 115.7(9) . . ?
C37 C36 C35 114.0(9) . . ?
C38 C37 C36 120.5(9) . . ?
C38 C37 H37 119.7 . . ?
C36 C37 H37 119.7 . . ?
O12 C38 C37 129.3(10) . . ?
O12 C38 C39 113.9(9) . . ?
C37 C38 C39 116.7(9) . . ?
F30 C39 F28 109.1(10) . . ?
F30 C39 F29 106.1(9) . . ?
F28 C39 F29 105.1(9) . . ?
F30 C39 C38 114.2(9) . . ?
F28 C39 C38 112.1(8) . . ?
F29 C39 C38 109.6(9) . . ?
Cl2 C40 Cl3 127(2) . . ?
Cl2 C40 Cl1 114.3(17) . . ?
Cl3 C40 Cl1 111.1(11) . . ?
Cl2 C40 H40 100.1 . . ?
Cl3 C40 H40 97.7 . . ?
Cl1 C40 H40 100.1 . . ?

loop_
_geom_bond_atom_site_label_1
_geom_bond_atom_site_label_2
_geom_bond_distance
_geom_bond_site_symmetry_2
_geom_bond_publ_flag
Dy1 O8 2.352(7) . ?
Dy1 O13 2.3603(11) . ?
Dy1 O10 2.361(7) . ?
Dy1 O11 2.362(7) . ?
Dy1 O9 2.370(7) . ?
Dy1 O12 2.371(6) . ?
Dy1 O7 2.396(7) . ?
Dy1 N3 2.564(8) . ?
Dy1 N5 2.745(8) . ?
Cu1 O3 1.948(7) . ?
Cu1 O6 1.954(7) . ?
Cu1 O5 1.958(7) . ?
Cu1 O4 1.962(7) . ?
Cu1 N6 2.377(8) . ?
F1 C15 1.303(16) . ?
F3 C15 1.262(18) . ?
F2 C15 1.329(18) . ?
F5 C19 1.320(13) . ?
F4 C19 1.341(13) . ?
F6 C19 1.315(13) . ?
F8 C24 1.314(13) . ?
F9 C24 1.313(12) . ?
F7 C24 1.338(12) . ?
F12 C20 1.311(12) . ?
F10 C20 1.323(13) . ?
F11 C20 1.324(12) . ?
F21 C30 1.316(13) . ?
F19 C30 1.323(14) . ?
F20 C30 1.309(14) . ?
F22 C34 1.243(18) . ?
F23 C34 1.250(16) . ?
F25 C35 1.314(13) . ?
F26 C35 1.322(13) . ?
F27 C35 1.332(13) . ?
F28 C39 1.306(13) . ?
F30 C39 1.301(12) . ?
F29 C39 1.333(12) . ?
F16 C29 1.302(15) . ?
F17 C29 1.313(14) . ?
F18 C29 1.305(16) . ?
F13 C25 1.334(13) . ?
F14 C25 1.311(14) . ?
F15 C25 1.330(14) . ?
F24 C34 1.351(9) . ?
O1 N1 1.280(10) . ?
O2 N2 1.277(10) . ?
O3 C16 1.241(13) . ?
O4 C18 1.247(12) . ?
O5 C21 1.268(12) . ?
O6 C23 1.261(12) . ?
O7 C33 1.219(12) . ?
O8 C31 1.254(12) . ?
O9 C28 1.251(13) . ?
O10 C26 1.232(13) . ?
O11 C36 1.230(12) . ?
O12 C38 1.235(12) . ?
O13 H13A 0.8632 . ?
O13 H13B 0.8629 . ?
N1 C8 1.342(12) . ?
N1 C10 1.485(12) . ?
N2 C8 1.336(12) . ?
N2 C9 1.502(12) . ?
N3 C7 1.311(12) . ?
N3 N4 1.373(11) . ?
N4 C5 1.334(12) . ?
N4 C4 1.408(12) . ?
N5 C4 1.319(12) . ?
N5 C2 1.331(12) . ?
N6 C3 1.311(12) . ?
N6 C1 1.341(12) . ?
C1 C2 1.384(14) . ?
C1 H1 0.9300 . ?
C2 H2 0.9300 . ?
C3 C4 1.398(14) . ?
C3 H3 0.9300 . ?
C5 C6 1.362(13) . ?
C5 H5 0.9300 . ?
C6 C7 1.417(13) . ?
C6 C8 1.440(13) 2_657 ?
C7 H7 0.9300 . ?
C8 C6 1.440(13) 2_657 ?
C9 C11 1.521(15) . ?
C9 C12 1.5316(11) . ?
C9 C10 1.579(14) . ?
C10 C14 1.513(15) . ?
C10 C13 1.517(15) . ?
C11 H11A 0.9600 . ?
C11 H11B 0.9600 . ?
C11 H11C 0.9600 . ?
C12 H12A 0.9600 . ?
C12 H12B 0.9600 . ?
C12 H12C 0.9600 . ?
C13 H13C 0.9600 . ?
C13 H13D 0.9600 . ?
C13 H13E 0.9600 . ?
C14 H14A 0.9600 . ?
C14 H14B 0.9600 . ?
C14 H14C 0.9600 . ?
C15 F3A 1.384(10) . ?
C15 C16 1.535(15) . ?
C16 C17 1.365(16) . ?
C17 C18 1.395(15) . ?
C17 H17 0.9300 . ?
C18 C19 1.536(15) . ?
C20 C21 1.532(13) . ?
C21 C22 1.361(14) . ?
C22 C23 1.382(14) . ?
C22 H22 0.9300 . ?
C23 C24 1.530(14) . ?
C25 C26 1.540(16) . ?
C26 C27 1.391(16) . ?
C27 C28 1.391(16) . ?
C27 H27 0.9300 . ?
C28 C29 1.513(16) . ?
C30 C31 1.550(15) . ?
C31 C32 1.371(15) . ?
C32 C33 1.408(15) . ?
C32 H32 0.9300 . ?
C33 C34 1.541(16) . ?
C34 F22A 1.23(5) . ?
C34 F23A 1.383(10) . ?
C35 C36 1.545(15) . ?
C36 C37 1.397(14) . ?
C37 C38 1.382(14) . ?
C37 H37 0.9300 . ?
C38 C39 1.554(14) . ?
Cl1 C40 1.70(3) . ?
Cl2 C40 1.610(10) . ?
Cl3 C40 1.69(3) . ?
C40 H40 0.9801 . ?

loop_
_geom_torsion_atom_site_label_1
_geom_torsion_atom_site_label_2
_geom_torsion_atom_site_label_3
_geom_torsion_atom_site_label_4
_geom_torsion
_geom_torsion_site_symmetry_1
_geom_torsion_site_symmetry_2
_geom_torsion_site_symmetry_3
_geom_torsion_site_symmetry_4
_geom_torsion_publ_flag
C7 N3 N4 C5 1.0(10) . . . . ?
Dy1 N3 N4 C5 171.3(6) . . . . ?
C7 N3 N4 C4 -179.5(8) . . . . ?
Dy1 N3 N4 C4 -9.2(10) . . . . ?
C3 N6 C1 C2 -1.8(14) . . . . ?
Cu1 N6 C1 C2 165.6(8) . . . . ?
C4 N5 C2 C1 -0.4(14) . . . . ?
Dy1 N5 C2 C1 -159.1(7) . . . . ?
N6 C1 C2 N5 1.7(15) . . . . ?
C1 N6 C3 C4 0.6(14) . . . . ?
Cu1 N6 C3 C4 -165.2(7) . . . . ?
C2 N5 C4 C3 -0.7(13) . . . . ?
Dy1 N5 C4 C3 159.0(7) . . . . ?
C2 N5 C4 N4 179.3(8) . . . . ?
Dy1 N5 C4 N4 -21.0(10) . . . . ?
N6 C3 C4 N5 0.6(15) . . . . ?
N6 C3 C4 N4 -179.4(8) . . . . ?
C5 N4 C4 N5 -160.2(9) . . . . ?
N3 N4 C4 N5 20.3(12) . . . . ?
C5 N4 C4 C3 19.8(15) . . . . ?
N3 N4 C4 C3 -159.6(8) . . . . ?
N3 N4 C5 C6 -0.9(10) . . . . ?
C4 N4 C5 C6 179.6(9) . . . . ?
N4 C5 C6 C7 0.4(10) . . . . ?
N4 C5 C6 C8 -177.2(9) . . . 2_657 ?
N4 N3 C7 C6 -0.7(10) . . . . ?
Dy1 N3 C7 C6 -169.5(6) . . . . ?
C5 C6 C7 N3 0.2(11) . . . . ?
C8 C6 C7 N3 177.7(9) 2_657 . . . ?
O2 N2 C8 N1 -177.1(8) . . . . ?
C9 N2 C8 N1 9.0(11) . . . . ?
O2 N2 C8 C6 0.4(15) . . . 2_657 ?
C9 N2 C8 C6 -173.4(9) . . . 2_657 ?
O1 N1 C8 N2 174.7(8) . . . . ?
C10 N1 C8 N2 7.8(11) . . . . ?
O1 N1 C8 C6 -2.9(15) . . . 2_657 ?
C10 N1 C8 C6 -169.8(9) . . . 2_657 ?
O2 N2 C9 C11 -74.3(11) . . . . ?
C8 N2 C9 C11 99.6(10) . . . . ?
O2 N2 C9 C12 45.3(12) . . . . ?
C8 N2 C9 C12 -140.8(9) . . . . ?
O2 N2 C9 C10 165.8(9) . . . . ?
C8 N2 C9 C10 -20.3(10) . . . . ?
O1 N1 C10 C14 51.7(12) . . . . ?
C8 N1 C10 C14 -140.9(9) . . . . ?
O1 N1 C10 C13 -68.8(11) . . . . ?
C8 N1 C10 C13 98.7(10) . . . . ?
O1 N1 C10 C9 173.1(8) . . . . ?
C8 N1 C10 C9 -19.5(10) . . . . ?
N2 C9 C10 N1 22.0(9) . . . . ?
C11 C9 C10 N1 -93.1(9) . . . . ?
C12 C9 C10 N1 138.3(9) . . . . ?
N2 C9 C10 C14 140.2(9) . . . . ?
C11 C9 C10 C14 25.2(12) . . . . ?
C12 C9 C10 C14 -103.4(11) . . . . ?
N2 C9 C10 C13 -92.1(9) . . . . ?
C11 C9 C10 C13 152.8(9) . . . . ?
C12 C9 C10 C13 24.2(12) . . . . ?
Cu1 O3 C16 C17 -0.1(17) . . . . ?
Cu1 O3 C16 C15 177.6(8) . . . . ?
F3 C15 C16 O3 -39.2(19) . . . . ?
F1 C15 C16 O3 -179.3(13) . . . . ?
F2 C15 C16 O3 71.3(14) . . . . ?
F3A C15 C16 O3 -87(2) . . . . ?
F3 C15 C16 C17 138.8(16) . . . . ?
F1 C15 C16 C17 -1.4(19) . . . . ?
F2 C15 C16 C17 -110.7(14) . . . . ?
F3A C15 C16 C17 91(2) . . . . ?
O3 C16 C17 C18 -4(2) . . . . ?
C15 C16 C17 C18 178.8(11) . . . . ?
Cu1 O4 C18 C17 3.5(15) . . . . ?
Cu1 O4 C18 C19 -174.8(6) . . . . ?
C16 C17 C18 O4 1.7(19) . . . . ?
C16 C17 C18 C19 179.9(10) . . . . ?
O4 C18 C19 F6 -27.4(13) . . . . ?
C17 C18 C19 F6 154.1(10) . . . . ?
O4 C18 C19 F5 -149.0(10) . . . . ?
C17 C18 C19 F5 32.5(14) . . . . ?
O4 C18 C19 F4 92.2(11) . . . . ?
C17 C18 C19 F4 -86.3(12) . . . . ?
Cu1 O5 C21 C22 6.8(14) . . . . ?
Cu1 O5 C21 C20 -169.2(6) . . . . ?
F12 C20 C21 O5 75.8(11) . . . . ?
F10 C20 C21 O5 -164.9(8) . . . . ?
F11 C20 C21 O5 -44.6(12) . . . . ?
F12 C20 C21 C22 -100.6(12) . . . . ?
F10 C20 C21 C22 18.7(13) . . . . ?
F11 C20 C21 C22 139.0(10) . . . . ?
O5 C21 C22 C23 1.2(17) . . . . ?
C20 C21 C22 C23 176.9(9) . . . . ?
Cu1 O6 C23 C22 -8.6(14) . . . . ?
Cu1 O6 C23 C24 167.0(6) . . . . ?
C21 C22 C23 O6 -0.2(16) . . . . ?
C21 C22 C23 C24 -175.5(9) . . . . ?
O6 C23 C24 F9 47.8(12) . . . . ?
C22 C23 C24 F9 -136.3(10) . . . . ?
O6 C23 C24 F8 170.8(9) . . . . ?
C22 C23 C24 F8 -13.2(14) . . . . ?
O6 C23 C24 F7 -69.3(11) . . . . ?
C22 C23 C24 F7 106.7(11) . . . . ?
Dy1 O10 C26 C27 -1.6(17) . . . . ?
Dy1 O10 C26 C25 177.4(7) . . . . ?
F14 C25 C26 O10 68.8(12) . . . . ?
F15 C25 C26 O10 -169.8(9) . . . . ?
F13 C25 C26 O10 -48.8(13) . . . . ?
F14 C25 C26 C27 -112.1(12) . . . . ?
F15 C25 C26 C27 9.3(14) . . . . ?
F13 C25 C26 C27 130.3(11) . . . . ?
O10 C26 C27 C28 -2.4(17) . . . . ?
C25 C26 C27 C28 178.7(10) . . . . ?
Dy1 O9 C28 C27 13.6(17) . . . . ?
Dy1 O9 C28 C29 -168.1(7) . . . . ?
C26 C27 C28 O9 -3.4(17) . . . . ?
C26 C27 C28 C29 178.2(10) . . . . ?
O9 C28 C29 F16 -165.9(12) . . . . ?
C27 C28 C29 F16 12.7(17) . . . . ?
O9 C28 C29 F18 -43.8(15) . . . . ?
C27 C28 C29 F18 134.7(12) . . . . ?
O9 C28 C29 F17 74.9(13) . . . . ?
C27 C28 C29 F17 -106.6(12) . . . . ?
Dy1 O8 C31 C32 1.4(18) . . . . ?
Dy1 O8 C31 C30 -179.3(7) . . . . ?
F20 C30 C31 O8 123.4(10) . . . . ?
F21 C30 C31 O8 2.1(15) . . . . ?
F19 C30 C31 O8 -119.8(11) . . . . ?
F20 C30 C31 C32 -57.2(14) . . . . ?
F21 C30 C31 C32 -178.6(11) . . . . ?
F19 C30 C31 C32 59.6(14) . . . . ?
O8 C31 C32 C33 0(2) . . . . ?
C30 C31 C32 C33 -179.7(11) . . . . ?
Dy1 O7 C33 C32 -1.8(18) . . . . ?
Dy1 O7 C33 C34 177.7(8) . . . . ?
C31 C32 C33 O7 1(2) . . . . ?
C31 C32 C33 C34 -178.9(12) . . . . ?
O7 C33 C34 F22A -141(4) . . . . ?
C32 C33 C34 F22A 38(4) . . . . ?
O7 C33 C34 F22 -75.1(16) . . . . ?
C32 C33 C34 F22 104.5(15) . . . . ?
O7 C33 C34 F23 162.2(15) . . . . ?
C32 C33 C34 F23 -18(2) . . . . ?
O7 C33 C34 F24 25.6(18) . . . . ?
C32 C33 C34 F24 -154.9(14) . . . . ?
O7 C33 C34 F23A 114.3(18) . . . . ?
C32 C33 C34 F23A -66.1(18) . . . . ?
Dy1 O11 C36 C37 13.0(16) . . . . ?
Dy1 O11 C36 C35 -163.5(7) . . . . ?
F25 C35 C36 O11 -14.6(14) . . . . ?
F26 C35 C36 O11 106.3(11) . . . . ?
F27 C35 C36 O11 -135.5(10) . . . . ?
F25 C35 C36 C37 168.3(10) . . . . ?
F26 C35 C36 C37 -70.7(12) . . . . ?
F27 C35 C36 C37 47.4(13) . . . . ?
O11 C36 C37 C38 0.5(18) . . . . ?
C35 C36 C37 C38 177.1(9) . . . . ?
Dy1 O12 C38 C37 -13.8(16) . . . . ?
Dy1 O12 C38 C39 168.2(6) . . . . ?
C36 C37 C38 O12 -0.1(17) . . . . ?
C36 C37 C38 C39 177.8(9) . . . . ?
O12 C38 C39 F30 -174.5(9) . . . . ?
C37 C38 C39 F30 7.3(14) . . . . ?
O12 C38 C39 F28 -49.7(12) . . . . ?
C37 C38 C39 F28 132.1(10) . . . . ?
O12 C38 C39 F29 66.6(11) . . . . ?
C37 C38 C39 F29 -111.6(10) . . . . ?
